data_4119604
loop_
_publ_author_name
'Hai-Feng Su'
'Lan Xue'
'Yun-Hua Li'
'Shui-Chao Lin'
'Yi-Mei Wen'
'Rong-Bin Huang'
'Su-Yuan Xie'
'Lan-Sun Zheng'

_publ_contact_author
;
      Xie, SuYuan 
      Department of Chemistry
      Xiamen University
      Xiamen, 361005
      P. R. China
;
_publ_contact_author_email syxie@xmu.edu.cn
_publ_contact_author_fax 86-592-2183047
_publ_contact_author_phone 86-592-2183047
_publ_section_title
;
 Probing Hydrogen Bond Energies by Mass Spectrometry
;
_journal_name_full 'Journal of the American Chemical Society'
_journal_page_first 6122
_journal_page_last 6129
_journal_paper_doi 10.1021/ja312133k
_journal_volume 135
_journal_year 2013
_chemical_formula_sum 'C2.89 H3.56 N0.44 O0.67 S0.22'
_chemical_formula_weight 62.30
_chemical_name_systematic
; 
 ? 
;
_space_group_IT_number 14
_symmetry_cell_setting monoclinic
_symmetry_space_group_name_Hall '-P 2yn'
_symmetry_space_group_name_H-M 'P 1 21/n 1'
_atom_sites_solution_hydrogens geom
_atom_sites_solution_primary direct
_atom_sites_solution_secondary difmap
_audit_creation_method SHELXL-97
_cell_angle_alpha 90.00
_cell_angle_beta 107.322(4)
_cell_angle_gamma 90.00
_cell_formula_units_Z 18
_cell_length_a 12.234(2)
_cell_length_b 9.017(4)
_cell_length_c 13.423(3)
_cell_measurement_temperature 273(2)
_cell_volume 1413.6(7)
_computing_structure_refinement 'SHELXL-97 (Sheldrick, 1997)'
_computing_structure_solution 'SHELXS-97 (Sheldrick, 1990)'
_diffrn_ambient_temperature 273(2)
_diffrn_measured_fraction_theta_full 0.998
_diffrn_measured_fraction_theta_max 0.998
_diffrn_radiation_monochromator graphite
_diffrn_radiation_source 'fine-focus sealed tube'
_diffrn_radiation_type MoK\a
_diffrn_radiation_wavelength 0.71073
_diffrn_reflns_av_R_equivalents 0.0451
_diffrn_reflns_av_sigmaI/netI 0.0426
_diffrn_reflns_limit_h_max 13
_diffrn_reflns_limit_h_min -13
_diffrn_reflns_limit_k_max 10
_diffrn_reflns_limit_k_min -9
_diffrn_reflns_limit_l_max 14
_diffrn_reflns_limit_l_min -14
_diffrn_reflns_number 7411
_diffrn_reflns_theta_full 23.25
_diffrn_reflns_theta_max 23.25
_diffrn_reflns_theta_min 3.00
_exptl_absorpt_coefficient_mu 0.234
_exptl_crystal_density_diffrn 1.317
_exptl_crystal_F_000 592
_refine_diff_density_max 0.370
_refine_diff_density_min -0.360
_refine_diff_density_rms 0.084
_refine_ls_extinction_coef 0.013(4)
_refine_ls_extinction_expression Fc^*^=kFc[1+0.001xFc^2^\l^3^/sin(2\q)]^-1/4^
_refine_ls_extinction_method SHELXL
_refine_ls_goodness_of_fit_ref 1.370
_refine_ls_hydrogen_treatment mixed
_refine_ls_matrix_type full
_refine_ls_number_parameters 173
_refine_ls_number_reflns 2016
_refine_ls_number_restraints 0
_refine_ls_restrained_S_all 1.370
_refine_ls_R_factor_all 0.0799
_refine_ls_R_factor_gt 0.0492
_refine_ls_shift/su_max 0.000
_refine_ls_shift/su_mean 0.000
_refine_ls_structure_factor_coef Fsqd
_refine_ls_weighting_details 'calc w=1/[\s^2^(Fo^2^)+(0.1000P)^2^+0.0000P] where P=(Fo^2^+2Fc^2^)/3'
_refine_ls_weighting_scheme calc
_refine_ls_wR_factor_gt 0.1338
_refine_ls_wR_factor_ref 0.2012
_reflns_number_gt 1376
_reflns_number_total 2016
_reflns_threshold_expression >2sigma(I)
_cod_data_source_file ja312133k_8.cif
_cod_data_source_block p
_cod_original_cell_volume 1413.6(8)
_cod_database_code 4119604

loop_
_symmetry_equiv_pos_as_xyz
'x, y, z'
'-x+1/2, y+1/2, -z+1/2'
'-x, -y, -z'
'x-1/2, -y-1/2, z-1/2'

loop_
_atom_site_label
_atom_site_type_symbol
_atom_site_fract_x
_atom_site_fract_y
_atom_site_fract_z
_atom_site_U_iso_or_equiv
_atom_site_adp_type
_atom_site_occupancy
_atom_site_symmetry_multiplicity
_atom_site_calc_flag
_atom_site_refinement_flags
S1 S 0.89342(9) 0.13838(11) 0.18130(8) 0.0373(5) Uani 1 1 d .
O3 O 0.7097(2) 0.5922(3) 0.1047(2) 0.0407(8) Uani 1 1 d .
O2 O 0.7238(2) 0.6778(3) -0.0475(2) 0.0448(9) Uani 1 1 d .
H2 H 0.7488 0.7515 -0.0123 0.054 Uiso 1 1 calc R
O1 O 0.9900(3) 0.3909(3) -0.1254(3) 0.0547(10) Uani 1 1 d .
C9 C 0.9415(4) 0.2709(4) -0.0907(4) 0.0411(11) Uani 1 1 d .
N2 N 0.8070(3) -0.0703(3) 0.0462(3) 0.0313(9) Uani 1 1 d .
C3 C 0.6093(3) 0.3234(4) 0.0159(3) 0.0360(10) Uani 1 1 d .
H3A H 0.5514 0.3691 0.0419 0.043 Uiso 1 1 calc R
H3B H 0.6730 0.2961 0.0758 0.043 Uiso 1 1 calc R
C16 C 0.8509(3) 0.0386(4) -0.0064(3) 0.0308(10) Uani 1 1 d .
C5 C 0.5209(3) 0.0736(4) 0.0264(3) 0.0319(10) Uani 1 1 d .
H5A H 0.5844 0.0550 0.0885 0.038 Uiso 1 1 calc R
H5B H 0.4598 0.1185 0.0483 0.038 Uiso 1 1 calc R
C7 C 0.8466(3) 0.0347(4) -0.1101(3) 0.0342(10) Uani 1 1 d .
H7A H 0.8141 -0.0462 -0.1514 0.041 Uiso 1 1 calc R
C11 C 0.9010(3) 0.1605(4) 0.0539(3) 0.0319(10) Uani 1 1 d .
C8 C 0.8913(3) 0.1525(4) -0.1529(3) 0.0383(11) Uani 1 1 d .
H8A H 0.8873 0.1513 -0.2232 0.046 Uiso 1 1 calc R
C2 C 0.6508(3) 0.4374(4) -0.0479(3) 0.0356(11) Uani 1 1 d .
H2B H 0.7103 0.3930 -0.0725 0.043 Uiso 1 1 calc R
H2C H 0.5878 0.4634 -0.1087 0.043 Uiso 1 1 calc R
C10 C 0.9472(3) 0.2776(4) 0.0138(3) 0.0365(11) Uani 1 1 d .
H10A H 0.9807 0.3578 0.0552 0.044 Uiso 1 1 calc R
N1 N 0.7878(3) -0.1111(4) 0.2126(3) 0.0443(10) Uani 1 1 d .
H1A H 0.7529 -0.1941 0.1946 0.053 Uiso 1 1 calc R
H1B H 0.8008 -0.0790 0.2754 0.053 Uiso 1 1 calc R
C6 C 0.8222(3) -0.0317(4) 0.1428(4) 0.0346(11) Uani 1 1 d .
C1 C 0.6971(3) 0.5768(4) 0.0112(3) 0.0347(10) Uani 1 1 d .
C4 C 0.5595(3) 0.1829(4) -0.0429(3) 0.0352(11) Uani 1 1 d .
H4A H 0.6168 0.1361 -0.0693 0.042 Uiso 1 1 calc R
H4B H 0.4947 0.2087 -0.1023 0.042 Uiso 1 1 calc R
C17 C 0.9869(4) 0.3931(5) -0.2319(4) 0.0502(13) Uani 1 1 d .
H17A H 1.0227 0.4821 -0.2460 0.075 Uiso 1 1 calc R
H17B H 0.9088 0.3902 -0.2753 0.075 Uiso 1 1 calc R
H17C H 1.0271 0.3084 -0.2465 0.075 Uiso 1 1 calc R

loop_
_atom_site_aniso_label
_atom_site_aniso_U_11
_atom_site_aniso_U_22
_atom_site_aniso_U_33
_atom_site_aniso_U_23
_atom_site_aniso_U_13
_atom_site_aniso_U_12
S1 0.0503(8) 0.0326(7) 0.0303(7) -0.0025(5) 0.0140(6) -0.0018(5)
O3 0.0503(19) 0.0385(17) 0.034(2) -0.0045(14) 0.0131(16) -0.0077(14)
O2 0.066(2) 0.0335(17) 0.0358(19) -0.0020(14) 0.0164(16) -0.0169(15)
O1 0.091(3) 0.0383(18) 0.044(2) -0.0018(16) 0.0343(19) -0.0165(17)
C9 0.049(3) 0.029(2) 0.049(3) -0.001(2) 0.022(2) -0.001(2)
N2 0.039(2) 0.0309(19) 0.025(2) -0.0068(16) 0.0109(16) -0.0048(15)
C3 0.042(2) 0.033(2) 0.033(3) -0.0020(19) 0.011(2) 0.0018(19)
C16 0.030(2) 0.031(2) 0.032(3) -0.0006(19) 0.010(2) -0.0005(17)
C5 0.041(2) 0.025(2) 0.027(2) 0.0043(18) 0.006(2) 0.0020(18)
C7 0.037(2) 0.037(2) 0.029(2) -0.004(2) 0.010(2) 0.0005(19)
C11 0.040(2) 0.032(2) 0.024(2) -0.0074(19) 0.0097(19) 0.0004(18)
C8 0.049(3) 0.042(3) 0.029(3) 0.000(2) 0.019(2) -0.001(2)
C2 0.040(2) 0.033(2) 0.034(3) 0.0015(19) 0.012(2) 0.0006(18)
C10 0.059(3) 0.025(2) 0.030(3) 0.0015(19) 0.020(2) -0.0034(19)
N1 0.061(3) 0.039(2) 0.035(2) 0.0005(18) 0.019(2) -0.0111(18)
C6 0.033(2) 0.029(2) 0.044(3) -0.002(2) 0.014(2) 0.0006(18)
C1 0.033(2) 0.037(2) 0.032(3) -0.005(2) 0.007(2) -0.0050(19)
C4 0.042(3) 0.033(2) 0.031(3) -0.0033(19) 0.012(2) -0.0011(19)
C17 0.070(3) 0.049(3) 0.041(3) 0.008(2) 0.030(3) 0.000(2)

loop_
_atom_type_symbol
_atom_type_description
_atom_type_scat_dispersion_real
_atom_type_scat_dispersion_imag
_atom_type_scat_source
C C 0.0033 0.0016 'International Tables Vol C Tables 4.2.6.8 and 6.1.1.4'
H H 0.0000 0.0000 'International Tables Vol C Tables 4.2.6.8 and 6.1.1.4'
N N 0.0061 0.0033 'International Tables Vol C Tables 4.2.6.8 and 6.1.1.4'
O O 0.0106 0.0060 'International Tables Vol C Tables 4.2.6.8 and 6.1.1.4'
S S 0.1246 0.1234 'International Tables Vol C Tables 4.2.6.8 and 6.1.1.4'

loop_
_geom_angle_atom_site_label_1
_geom_angle_atom_site_label_2
_geom_angle_atom_site_label_3
_geom_angle
_geom_angle_site_symmetry_1
C11 S1 C6 88.73(19) .
C1 O2 H2 109.5 .
C9 O1 C17 117.7(4) .
O1 C9 C8 124.1(4) .
O1 C9 C10 114.2(4) .
C8 C9 C10 121.6(4) .
C6 N2 C16 110.6(3) .
C2 C3 C4 114.9(3) .
C2 C3 H3A 108.6 .
C4 C3 H3A 108.6 .
C2 C3 H3B 108.6 .
C4 C3 H3B 108.6 .
H3A C3 H3B 107.5 .
C7 C16 C11 119.0(4) .
C7 C16 N2 125.8(4) .
C11 C16 N2 115.2(3) .
C5 C5 C4 113.7(4) 3_655
C5 C5 H5A 108.8 3_655
C4 C5 H5A 108.8 .
C5 C5 H5B 108.8 3_655
C4 C5 H5B 108.8 .
H5A C5 H5B 107.7 .
C16 C7 C8 119.7(4) .
C16 C7 H7A 120.2 .
C8 C7 H7A 120.2 .
C10 C11 C16 122.4(4) .
C10 C11 S1 128.0(3) .
C16 C11 S1 109.6(3) .
C9 C8 C7 119.9(4) .
C9 C8 H8A 120.1 .
C7 C8 H8A 120.1 .
C1 C2 C3 113.8(3) .
C1 C2 H2B 108.8 .
C3 C2 H2B 108.8 .
C1 C2 H2C 108.8 .
C3 C2 H2C 108.8 .
H2B C2 H2C 107.7 .
C11 C10 C9 117.4(4) .
C11 C10 H10A 121.3 .
C9 C10 H10A 121.3 .
C6 N1 H1A 120.0 .
C6 N1 H1B 120.0 .
H1A N1 H1B 120.0 .
N2 C6 N1 124.9(4) .
N2 C6 S1 115.9(3) .
N1 C6 S1 119.3(3) .
O3 C1 O2 124.1(4) .
O3 C1 C2 123.2(4) .
O2 C1 C2 112.7(4) .
C3 C4 C5 111.7(3) .
C3 C4 H4A 109.3 .
C5 C4 H4A 109.3 .
C3 C4 H4B 109.3 .
C5 C4 H4B 109.3 .
H4A C4 H4B 107.9 .
O1 C17 H17A 109.5 .
O1 C17 H17B 109.5 .
H17A C17 H17B 109.5 .
O1 C17 H17C 109.5 .
H17A C17 H17C 109.5 .
H17B C17 H17C 109.5 .

loop_
_geom_bond_atom_site_label_1
_geom_bond_atom_site_label_2
_geom_bond_distance
_geom_bond_site_symmetry_2
S1 C11 1.751(4) .
S1 C6 1.764(4) .
O3 C1 1.226(5) .
O2 C1 1.308(5) .
O2 H2 0.8200 .
O1 C9 1.379(5) .
O1 C17 1.420(5) .
C9 C8 1.382(6) .
C9 C10 1.385(6) .
N2 C6 1.300(5) .
N2 C16 1.407(5) .
C3 C2 1.519(5) .
C3 C4 1.521(5) .
C3 H3A 0.9700 .
C3 H3B 0.9700 .
C16 C7 1.378(5) .
C16 C11 1.394(5) .
C5 C5 1.520(7) 3_655
C5 C4 1.524(5) .
C5 H5A 0.9700 .
C5 H5B 0.9700 .
C7 C8 1.395(5) .
C7 H7A 0.9300 .
C11 C10 1.381(5) .
C8 H8A 0.9300 .
C2 C1 1.505(5) .
C2 H2B 0.9700 .
C2 H2C 0.9700 .
C10 H10A 0.9300 .
N1 C6 1.343(5) .
N1 H1A 0.8600 .
N1 H1B 0.8600 .
C4 H4A 0.9700 .
C4 H4B 0.9700 .
C17 H17A 0.9600 .
C17 H17B 0.9600 .
C17 H17C 0.9600 .

loop_
_geom_hbond_atom_site_label_D
_geom_hbond_atom_site_label_H
_geom_hbond_atom_site_label_A
_geom_hbond_distance_DH
_geom_hbond_distance_HA
_geom_hbond_distance_DA
_geom_hbond_angle_DHA
_geom_hbond_site_symmetry_A
O2 H2 N2 0.82 1.84 2.649(4) 170.4 1_565
N1 H1A O3 0.86 2.25 3.057(5) 155.9 1_545
N1 H1B O3 0.86 2.26 3.054(5) 153.4 2_645
